data_1560839
loop_
_publ_author_name
'Dubskikh, Vadim A.'
'Lysova, Anna A.'
'Samsonenko, Denis G.'
'Lavrov, Alexander N.'
'Kovalenko, Konstantin A.'
'Dybtsev, Danil N.'
'Fedin, Vladimir P.'

_publ_section_title
;
 3D Metal-Organic Frameworks Based on Co(II) and Bithiophendicarboxylate:
 Synthesis, Crystal Structures, Gas Adsorption, and Magnetic Properties.
;
_journal_issue 5
_journal_name_full 'Molecules (Basel, Switzerland)'
_journal_page_first 1269
_journal_paper_doi 10.3390/molecules26051269
_journal_volume 26
_journal_year 2021
_chemical_formula_sum 'C52 H61 Co3 N8 O19.5 S6'
_chemical_formula_weight 1479.23
_space_group_crystal_system orthorhombic
_space_group_IT_number 70
_space_group_name_Hall '-F 2uv 2vw'
_space_group_name_H-M_alt 'F d d d :2'
_atom_sites_solution_hydrogens geom
_atom_sites_solution_primary dual
_atom_sites_solution_secondary difmap
_audit_creation_method SHELXL-2018/3
_cell_angle_alpha 90
_cell_angle_beta 90
_cell_angle_gamma 90
_cell_formula_units_Z 16
_cell_length_a 11.746(2)
_cell_length_b 42.150(4)
_cell_length_c 51.849(2)
_cell_measurement_reflns_used 34823
_cell_measurement_temperature 100(2)
_cell_measurement_theta_max 31.0
_cell_measurement_theta_min 1.4
_cell_volume 25670(5)
_computing_cell_refinement 'XDS (Kabsch, 2010)'
_computing_data_collection 'Marccd (Doyle, 2011)'
_computing_data_reduction 'XDS (Kabsch, 2010)'
_computing_molecular_graphics 'ShelXle (H\"ubschle, 2011)'
_computing_publication_material 'CIFTAB (Sheldrick, 2015)'
_computing_structure_refinement 'SHELXL-2018 (Sheldrick, 2015)'
_computing_structure_solution 'SHELXT-2018 (Sheldrick, 2015)'
_diffrn_ambient_temperature 100(2)
_diffrn_detector_area_resol_mean 12.4
_diffrn_measured_fraction_theta_full 0.981
_diffrn_measured_fraction_theta_max 0.973
_diffrn_measurement_device_type 'Rayonix SX-165 CCD'
_diffrn_measurement_method '\f scan'
_diffrn_radiation_monochromator 'Double Crystal Monochromator'
_diffrn_radiation_source synchrotron
_diffrn_radiation_type synchrotron
_diffrn_radiation_wavelength 0.79313
_diffrn_reflns_av_R_equivalents 0.0585
_diffrn_reflns_av_unetI/netI 0.0337
_diffrn_reflns_Laue_measured_fraction_full 0.981
_diffrn_reflns_Laue_measured_fraction_max 0.973
_diffrn_reflns_limit_h_max 15
_diffrn_reflns_limit_h_min -15
_diffrn_reflns_limit_k_max 54
_diffrn_reflns_limit_k_min -54
_diffrn_reflns_limit_l_max 64
_diffrn_reflns_limit_l_min -59
_diffrn_reflns_number 50295
_diffrn_reflns_point_group_measured_fraction_full 0.981
_diffrn_reflns_point_group_measured_fraction_max 0.973
_diffrn_reflns_theta_full 28.500
_diffrn_reflns_theta_max 31.034
_diffrn_reflns_theta_min 1.390
_diffrn_source synchrotron
_exptl_absorpt_coefficient_mu 1.392
_exptl_absorpt_correction_T_max 1.0000
_exptl_absorpt_correction_T_min 0.7845
_exptl_absorpt_correction_type multi-scan
_exptl_absorpt_process_details 'XDS (Kabsch, 2010)'
_exptl_crystal_colour purple
_exptl_crystal_density_diffrn 1.531
_exptl_crystal_description stick
_exptl_crystal_F_000 12192
_exptl_crystal_size_max 0.10
_exptl_crystal_size_mid 0.05
_exptl_crystal_size_min 0.05
_refine_diff_density_max 0.390
_refine_diff_density_min -0.517
_refine_diff_density_rms 0.069
_refine_ls_extinction_coef 0.000244(16)
_refine_ls_extinction_expression Fc^*^=kFc[1+0.001xFc^2^\l^3^/sin(2\q)]^-1/4^
_refine_ls_extinction_method 'SHELXL-2018/3 (Sheldrick 2018)'
_refine_ls_goodness_of_fit_ref 1.073
_refine_ls_hydrogen_treatment constr
_refine_ls_matrix_type full
_refine_ls_number_parameters 307
_refine_ls_number_reflns 7189
_refine_ls_number_restraints 6
_refine_ls_restrained_S_all 1.078
_refine_ls_R_factor_all 0.0442
_refine_ls_R_factor_gt 0.0361
_refine_ls_shift/su_max 0.004
_refine_ls_shift/su_mean 0.000
_refine_ls_structure_factor_coef Fsqd
_refine_ls_weighting_details 'w=1/[\s^2^(Fo^2^)+(0.0555P)^2^+38.4600P] where P=(Fo^2^+2Fc^2^)/3'
_refine_ls_weighting_scheme calc
_refine_ls_wR_factor_gt 0.0961
_refine_ls_wR_factor_ref 0.0997
_reflns_Friedel_coverage 0.000
_reflns_number_gt 6073
_reflns_number_total 7189
_reflns_threshold_expression 'I > 2\s(I)'
_cod_data_source_file 2.cif
_cod_data_source_block pz-8_sq
_cod_original_sg_symbol_H-M 'F d d d'
_cod_original_formula_sum 'C52 H61 Co3 N8 O19.50 S6'
_cod_database_code 1560839
_shelx_shelxl_version_number 2018/3
_shelx_space_group_comment
;
The symmetry employed for this shelxl refinement is uniquely defined
by the following loop, which should always be used as a source of
symmetry information in preference to the above space-group names.
They are only intended as comments.
;
_shelx_estimated_absorpt_t_min 0.873
_shelx_estimated_absorpt_t_max 0.934

loop_
_space_group_symop_operation_xyz
'x, y, z'
'-x+3/4, -y+3/4, z'
'-x+3/4, y, -z+3/4'
'x, -y+3/4, -z+3/4'
'x, y+1/2, z+1/2'
'-x+3/4, -y+5/4, z+1/2'
'-x+3/4, y+1/2, -z+5/4'
'x, -y+5/4, -z+5/4'
'x+1/2, y, z+1/2'
'-x+5/4, -y+3/4, z+1/2'
'-x+5/4, y, -z+5/4'
'x+1/2, -y+3/4, -z+5/4'
'x+1/2, y+1/2, z'
'-x+5/4, -y+5/4, z'
'-x+5/4, y+1/2, -z+3/4'
'x+1/2, -y+5/4, -z+3/4'
'-x, -y, -z'
'x-3/4, y-3/4, -z'
'x-3/4, -y, z-3/4'
'-x, y-3/4, z-3/4'
'-x, -y+1/2, -z+1/2'
'x-3/4, y-1/4, -z+1/2'
'x-3/4, -y+1/2, z-1/4'
'-x, y-1/4, z-1/4'
'-x+1/2, -y, -z+1/2'
'x-1/4, y-3/4, -z+1/2'
'x-1/4, -y, z-1/4'
'-x+1/2, y-3/4, z-1/4'
'-x+1/2, -y+1/2, -z'
'x-1/4, y-1/4, -z'
'x-1/4, -y+1/2, z-3/4'
'-x+1/2, y-1/4, z-3/4'

loop_
_atom_site_label
_atom_site_type_symbol
_atom_site_fract_x
_atom_site_fract_y
_atom_site_fract_z
_atom_site_U_iso_or_equiv
_atom_site_adp_type
_atom_site_occupancy
_atom_site_site_symmetry_order
_atom_site_calc_flag
_atom_site_refinement_flags_posn
_atom_site_refinement_flags_adp
_atom_site_refinement_flags_occupancy
_atom_site_disorder_assembly
_atom_site_disorder_group
Co1 Co 0.49059(2) 0.45282(2) 0.74160(2) 0.02286(9) Uani 1 1 d . . . . .
Co2 Co 0.250000 0.500000 0.750000 0.02210(10) Uani 1 2 d S . P . .
N1 N 0.42183(15) 0.40556(4) 0.74213(3) 0.0282(3) Uani 1 1 d . . . . .
C1 C 0.48745(18) 0.37953(5) 0.74201(5) 0.0335(5) Uani 1 1 d . . . . .
H1 H 0.567852 0.381932 0.741629 0.040 Uiso 1 1 calc R U . . .
C2 C 0.44145(19) 0.34908(5) 0.74242(4) 0.0333(4) Uani 1 1 d . . . . .
H2 H 0.490973 0.331275 0.742907 0.040 Uiso 1 1 calc R U . . .
O11 O 0.42166(12) 0.45918(4) 0.70643(3) 0.0307(3) Uani 1 1 d . . . . .
O12 O 0.24111(11) 0.47173(3) 0.71721(3) 0.0264(3) Uani 1 1 d . . . . .
C11 C 0.31748(17) 0.46351(5) 0.70151(4) 0.0260(4) Uani 1 1 d . . . . .
C12 C 0.28263(17) 0.45814(5) 0.67443(4) 0.0276(4) Uani 1 1 d . . . . .
C13 C 0.34927(19) 0.45309(6) 0.65341(4) 0.0376(5) Uani 1 1 d . . . . .
H13 H 0.429901 0.451582 0.654130 0.045 Uiso 1 1 calc R U . . .
C14 C 0.2858(2) 0.45032(6) 0.63035(4) 0.0394(5) Uani 1 1 d . . . . .
H14 H 0.319037 0.446908 0.613886 0.047 Uiso 1 1 calc R U . . .
C15 C 0.17085(18) 0.45310(5) 0.63439(4) 0.0303(4) Uani 1 1 d . . . . .
S1 S 0.14091(4) 0.45943(2) 0.66645(2) 0.02823(12) Uani 1 1 d . . . . .
O21 O 0.55218(12) 0.49843(3) 0.74111(3) 0.0303(3) Uani 1 1 d . . . . .
O22 O 0.38790(12) 0.52573(3) 0.73636(3) 0.0267(3) Uani 1 1 d . . . . .
C21 C 0.49429(16) 0.52283(4) 0.73632(4) 0.0266(4) Uani 1 1 d . . . . .
C22 C 0.56140(17) 0.55190(5) 0.73059(4) 0.0307(4) Uani 1 1 d . . . . .
C23 C 0.67522(19) 0.55481(5) 0.72553(5) 0.0394(5) Uani 1 1 d . . . . .
H23 H 0.725546 0.537226 0.724333 0.047 Uiso 1 1 calc R U . . .
C24 C 0.71017(19) 0.58647(5) 0.72227(5) 0.0397(5) Uani 1 1 d . . . . .
H24 H 0.786602 0.592448 0.718762 0.048 Uiso 1 1 calc R U . . .
C25 C 0.62283(19) 0.60786(5) 0.72468(5) 0.0355(5) Uani 1 1 d . . . . .
S2 S 0.49572(4) 0.58853(2) 0.73081(2) 0.03445(14) Uani 1 1 d . . . . .
O31 O 0.14373(11) 0.53510(3) 0.73186(3) 0.0251(3) Uani 1 1 d . . . . .
O32 O -0.02372(12) 0.54991(4) 0.71722(3) 0.0316(3) Uani 1 1 d . . . . .
C31 C 0.07744(17) 0.54126(5) 0.71299(4) 0.0271(4) Uani 1 1 d . . . . .
C32 C 0.12064(19) 0.53963(5) 0.68652(4) 0.0291(4) Uani 1 1 d . . . . .
C33 C 0.23095(19) 0.53734(5) 0.67826(4) 0.0328(4) Uani 1 1 d . . . . .
H33 H 0.294421 0.535867 0.689551 0.039 Uiso 1 1 calc R U . . .
C34 C 0.2401(2) 0.53742(6) 0.65111(4) 0.0355(5) Uani 1 1 d . . . . .
H34 H 0.310748 0.536190 0.642237 0.043 Uiso 1 1 calc R U . . .
C35 C 0.1365(2) 0.53947(5) 0.63873(4) 0.0321(4) Uani 1 1 d . . . . .
S3 S 0.02707(5) 0.54217(2) 0.66085(2) 0.03240(13) Uani 1 1 d . . . . .
O1D O 0.64025(12) 0.43567(3) 0.72646(3) 0.0307(3) Uani 1 1 d . . . . .
C11D C 0.7135(2) 0.45465(6) 0.71849(6) 0.0511(7) Uani 1 1 d . . . . .
H11D H 0.698506 0.476586 0.720998 0.061 Uiso 1 1 calc R U . . .
N1D N 0.8085(2) 0.44732(6) 0.70705(5) 0.0543(6) Uani 1 1 d . . . . .
C12D C 0.8898(3) 0.47139(10) 0.69907(8) 0.0912(15) Uani 1 1 d . U . . .
H12A H 0.966176 0.465396 0.704924 0.137 Uiso 1 1 calc R U . . .
H12B H 0.868743 0.491846 0.706687 0.137 Uiso 1 1 calc R U . . .
H12C H 0.889355 0.473162 0.680227 0.137 Uiso 1 1 calc R U . . .
C13D C 0.8401(3) 0.41490(9) 0.70276(8) 0.0796(11) Uani 1 1 d . . . . .
H13A H 0.917419 0.411328 0.709268 0.119 Uiso 1 1 calc R U . . .
H13B H 0.837766 0.410302 0.684241 0.119 Uiso 1 1 calc R U . . .
H13C H 0.786892 0.400913 0.711838 0.119 Uiso 1 1 calc R U . . .

loop_
_atom_site_aniso_label
_atom_site_aniso_U_11
_atom_site_aniso_U_22
_atom_site_aniso_U_33
_atom_site_aniso_U_23
_atom_site_aniso_U_13
_atom_site_aniso_U_12
Co1 0.02267(14) 0.02215(14) 0.02377(16) 0.00045(9) -0.00033(9) -0.00076(9)
Co2 0.02199(17) 0.02139(17) 0.0229(2) 0.00003(13) -0.00002(13) -0.00091(12)
N1 0.0293(8) 0.0228(8) 0.0325(9) 0.0005(6) 0.0015(7) -0.0022(6)
C1 0.0283(10) 0.0264(10) 0.0457(13) -0.0005(8) 0.0006(9) -0.0007(8)
C2 0.0285(10) 0.0253(9) 0.0460(13) -0.0005(8) 0.0004(9) 0.0003(7)
O11 0.0270(7) 0.0380(8) 0.0270(8) -0.0003(6) -0.0039(5) 0.0015(6)
O12 0.0284(7) 0.0272(7) 0.0236(7) -0.0031(5) 0.0003(5) -0.0004(5)
C11 0.0277(9) 0.0257(9) 0.0245(10) 0.0002(7) -0.0012(7) -0.0002(7)
C12 0.0275(9) 0.0299(9) 0.0253(10) -0.0004(7) -0.0034(7) 0.0022(7)
C13 0.0282(10) 0.0542(14) 0.0303(12) -0.0048(9) -0.0025(8) 0.0039(9)
C14 0.0335(11) 0.0593(15) 0.0254(12) -0.0051(9) -0.0001(8) 0.0060(10)
C15 0.0316(10) 0.0324(10) 0.0270(11) -0.0016(8) -0.0025(8) 0.0016(8)
S1 0.0261(2) 0.0345(3) 0.0241(3) -0.00163(18) -0.00187(17) 0.00175(18)
O21 0.0279(7) 0.0223(7) 0.0409(9) 0.0005(6) -0.0033(6) -0.0015(5)
O22 0.0243(6) 0.0249(6) 0.0311(8) 0.0014(5) 0.0015(5) -0.0036(5)
C21 0.0262(9) 0.0226(9) 0.0309(11) -0.0013(7) 0.0002(7) -0.0024(7)
C22 0.0249(9) 0.0236(9) 0.0435(12) 0.0004(8) -0.0015(8) -0.0034(7)
C23 0.0291(10) 0.0251(10) 0.0640(16) -0.0004(10) 0.0016(10) -0.0013(8)
C24 0.0253(10) 0.0274(10) 0.0665(16) -0.0003(10) 0.0020(10) -0.0048(8)
C25 0.0271(10) 0.0277(11) 0.0516(14) 0.0002(9) -0.0001(9) -0.0050(8)
S2 0.0238(2) 0.0232(2) 0.0564(4) 0.0006(2) 0.0023(2) -0.00258(17)
O31 0.0273(7) 0.0244(6) 0.0237(7) 0.0009(5) 0.0002(5) 0.0026(5)
O32 0.0291(7) 0.0386(8) 0.0270(8) 0.0009(6) -0.0009(6) 0.0048(6)
C31 0.0322(10) 0.0240(9) 0.0251(10) 0.0008(7) 0.0006(7) 0.0008(7)
C32 0.0368(10) 0.0275(9) 0.0229(10) 0.0016(7) -0.0004(8) -0.0001(8)
C33 0.0374(11) 0.0344(11) 0.0268(11) 0.0006(8) 0.0004(8) -0.0020(8)
C34 0.0389(11) 0.0409(12) 0.0268(12) -0.0006(9) 0.0037(8) -0.0034(9)
C35 0.0420(11) 0.0282(9) 0.0259(11) -0.0011(8) 0.0029(8) -0.0014(8)
S3 0.0369(3) 0.0367(3) 0.0237(3) 0.00085(19) -0.00058(19) 0.0046(2)
O1D 0.0255(7) 0.0309(7) 0.0357(8) -0.0024(6) 0.0035(6) 0.0002(5)
C11D 0.0437(14) 0.0414(13) 0.0682(19) -0.0183(12) 0.0267(13) -0.0114(11)
N1D 0.0376(11) 0.0654(15) 0.0598(15) -0.0228(12) 0.0165(10) -0.0120(10)
C12D 0.068(2) 0.101(3) 0.104(3) -0.048(2) 0.056(2) -0.043(2)
C13D 0.066(2) 0.085(3) 0.088(3) 0.006(2) 0.0316(19) 0.0315(19)

loop_
_atom_type_symbol
_atom_type_description
_atom_type_scat_dispersion_real
_atom_type_scat_dispersion_imag
_atom_type_scat_source
C C 0.0046 0.0022 'International Tables Vol C Tables 4.2.6.8 and 6.1.1.4'
H H 0.0000 0.0000 'International Tables Vol C Tables 4.2.6.8 and 6.1.1.4'
N N 0.0087 0.0044 'International Tables Vol C Tables 4.2.6.8 and 6.1.1.4'
O O 0.0147 0.0080 'International Tables Vol C Tables 4.2.6.8 and 6.1.1.4'
S S 0.1503 0.1565 'International Tables Vol C Tables 4.2.6.8 and 6.1.1.4'
Co Co 0.3455 1.1930 'International Tables Vol C Tables 4.2.6.8 and 6.1.1.4'

loop_
_geom_angle_atom_site_label_1
_geom_angle_atom_site_label_2
_geom_angle_atom_site_label_3
_geom_angle
_geom_angle_site_symmetry_1
_geom_angle_site_symmetry_3
_geom_angle_publ_flag
N1 Co1 O31 86.32(6) . 25_566 yes
N1 Co1 O32 90.32(6) . 25_566 yes
N1 Co1 C31 87.73(7) . 25_566 yes
O11 Co1 N1 89.07(7) . . yes
O11 Co1 O21 90.34(6) . . yes
O11 Co1 O31 104.63(6) . 25_566 yes
O11 Co1 O32 165.69(6) . 25_566 yes
O11 Co1 C31 135.36(7) . 25_566 ?
O11 Co1 O1D 92.57(6) . . yes
O21 Co1 N1 178.55(6) . . yes
O21 Co1 O31 92.55(6) . 25_566 yes
O21 Co1 O32 89.92(6) . 25_566 yes
O21 Co1 C31 91.76(6) . 25_566 ?
O21 Co1 O1D 91.33(6) . . yes
O31 Co1 O32 61.06(5) 25_566 25_566 yes
O31 Co1 C31 30.73(6) 25_566 25_566 ?
O32 Co1 C31 30.33(6) 25_566 25_566 ?
O1D Co1 N1 90.01(6) . . yes
O1D Co1 O31 162.33(6) . 25_566 yes
O1D Co1 O32 101.73(6) . 25_566 yes
O1D Co1 C31 131.92(6) . 25_566 ?
O12 Co2 O12 180.0 25_566 . yes
O12 Co2 O31 89.57(5) . 25_566 yes
O12 Co2 O31 89.57(5) 25_566 . ?
O12 Co2 O31 90.43(5) . . yes
O12 Co2 O31 90.43(5) 25_566 25_566 ?
O22 Co2 O12 86.55(5) . 25_566 yes
O22 Co2 O12 86.55(5) 25_566 . ?
O22 Co2 O12 93.45(5) . . yes
O22 Co2 O12 93.45(5) 25_566 25_566 ?
O22 Co2 O22 180.0 25_566 . yes
O22 Co2 O31 86.81(5) . . yes
O22 Co2 O31 86.81(5) 25_566 25_566 ?
O22 Co2 O31 93.19(5) . 25_566 yes
O22 Co2 O31 93.19(5) 25_566 . ?
O31 Co2 O31 180.0 . 25_566 yes
C1 N1 Co1 122.84(14) . . ?
C1 N1 C2 116.72(18) . 2 ?
C2 N1 Co1 120.44(14) 2 . ?
N1 C1 H1 119.0 . . ?
N1 C1 C2 122.1(2) . . ?
C2 C1 H1 119.0 . . ?
N1 C2 C1 121.19(19) 2 . ?
N1 C2 H2 119.4 2 . ?
C1 C2 H2 119.4 . . ?
C11 O11 Co1 126.29(14) . . ?
C11 O12 Co2 130.57(13) . . ?
O11 C11 C12 115.95(18) . . ?
O12 C11 O11 126.79(19) . . ?
O12 C11 C12 117.27(18) . . ?
C11 C12 S1 119.50(15) . . ?
C13 C12 C11 128.73(19) . . ?
C13 C12 S1 111.73(16) . . ?
C12 C13 H13 123.6 . . ?
C12 C13 C14 112.8(2) . . ?
C14 C13 H13 123.6 . . ?
C13 C14 H14 123.7 . . ?
C15 C14 C13 112.5(2) . . ?
C15 C14 H14 123.7 . . ?
C14 C15 C15 128.9(3) . 11_455 ?
C14 C15 S1 111.23(16) . . ?
C15 C15 S1 119.8(2) 11_455 . ?
C12 S1 C15 91.72(10) . . ?
C21 O21 Co1 125.27(13) . . ?
C21 O22 Co2 136.64(13) . . ?
O21 C21 C22 115.26(17) . . ?
O22 C21 O21 128.11(18) . . ?
O22 C21 C22 116.61(17) . . ?
C21 C22 S2 119.92(15) . . ?
C23 C22 C21 129.08(19) . . ?
C23 C22 S2 110.97(15) . . ?
C22 C23 H23 123.4 . . ?
C22 C23 C24 113.2(2) . . ?
C24 C23 H23 123.4 . . ?
C23 C24 H24 123.4 . . ?
C25 C24 C23 113.2(2) . . ?
C25 C24 H24 123.4 . . ?
C24 C25 C25 129.1(3) . 14 ?
C24 C25 S2 110.66(16) . . ?
C25 C25 S2 120.1(2) 14 . ?
C22 S2 C25 91.97(10) . . ?
Co2 O31 Co1 107.94(6) . 25_566 ?
C31 O31 Co1 89.70(12) . 25_566 ?
C31 O31 Co2 145.93(13) . . ?
C31 O32 Co1 89.25(12) . 25_566 ?
O31 C31 Co1 59.56(10) . 25_566 ?
O31 C31 C32 119.80(18) . . ?
O32 C31 Co1 60.42(11) . 25_566 ?
O32 C31 O31 119.97(18) . . ?
O32 C31 C32 120.18(18) . . ?
C32 C31 Co1 176.60(15) . 25_566 ?
C31 C32 S3 119.87(16) . . ?
C33 C32 C31 128.7(2) . . ?
C33 C32 S3 111.42(16) . . ?
C32 C33 H33 123.7 . . ?
C32 C33 C34 112.6(2) . . ?
C34 C33 H33 123.7 . . ?
C33 C34 H34 123.3 . . ?
C35 C34 C33 113.4(2) . . ?
C35 C34 H34 123.3 . . ?
C34 C35 C35 128.5(3) . 11_455 ?
C34 C35 S3 110.62(16) . . ?
C35 C35 S3 120.9(2) 11_455 . ?
C35 S3 C32 91.95(11) . . ?
C11D O1D Co1 119.42(16) . . ?
O1D C11D H11D 116.9 . . ?
O1D C11D N1D 126.2(3) . . ?
N1D C11D H11D 116.9 . . ?
C11D N1D C12D 121.8(3) . . ?
C11D N1D C13D 121.3(3) . . ?
C13D N1D C12D 116.8(3) . . ?
N1D C12D H12A 109.5 . . ?
N1D C12D H12B 109.5 . . ?
N1D C12D H12C 109.5 . . ?
H12A C12D H12B 109.5 . . ?
H12A C12D H12C 109.5 . . ?
H12B C12D H12C 109.5 . . ?
N1D C13D H13A 109.5 . . ?
N1D C13D H13B 109.5 . . ?
N1D C13D H13C 109.5 . . ?
H13A C13D H13B 109.5 . . ?
H13A C13D H13C 109.5 . . ?
H13B C13D H13C 109.5 . . ?

loop_
_geom_bond_atom_site_label_1
_geom_bond_atom_site_label_2
_geom_bond_distance
_geom_bond_site_symmetry_2
_geom_bond_publ_flag
Co1 N1 2.1498(17) . yes
Co1 O11 2.0129(14) . yes
Co1 O21 2.0540(14) . yes
Co1 O31 2.1547(14) 25_566 yes
Co1 O32 2.1732(15) 25_566 yes
Co1 C31 2.499(2) 25_566 ?
Co1 O1D 2.0564(15) . yes
Co2 O12 2.0786(14) . yes
Co2 O12 2.0786(14) 25_566 ?
Co2 O22 2.0737(14) . yes
Co2 O22 2.0737(14) 25_566 ?
Co2 O31 2.1519(13) . yes
Co2 O31 2.1520(13) 25_566 ?
N1 C1 1.341(3) . ?
N1 C2 1.345(3) 2 ?
C1 H1 0.9500 . ?
C1 C2 1.393(3) . ?
C2 H2 0.9500 . ?
O11 C11 1.263(2) . ?
O12 C11 1.260(2) . ?
C11 C12 1.480(3) . ?
C12 C13 1.359(3) . ?
C12 S1 1.716(2) . ?
C13 H13 0.9500 . ?
C13 C14 1.414(3) . ?
C14 H14 0.9500 . ?
C14 C15 1.371(3) . ?
C15 C15 1.452(4) 11_455 ?
C15 S1 1.720(2) . ?
O21 C21 1.258(2) . ?
O22 C21 1.256(2) . ?
C21 C22 1.487(3) . ?
C22 C23 1.368(3) . ?
C22 S2 1.726(2) . ?
C23 H23 0.9500 . ?
C23 C24 1.407(3) . ?
C24 H24 0.9500 . ?
C24 C25 1.371(3) . ?
C25 C25 1.446(4) 14 ?
C25 S2 1.730(2) . ?
O31 C31 1.277(2) . ?
O32 C31 1.262(3) . ?
C31 C32 1.465(3) . ?
C32 C33 1.368(3) . ?
C32 S3 1.730(2) . ?
C33 H33 0.9500 . ?
C33 C34 1.412(3) . ?
C34 H34 0.9500 . ?
C34 C35 1.378(3) . ?
C35 C35 1.449(4) 11_455 ?
C35 S3 1.727(2) . ?
O1D C11D 1.245(3) . ?
C11D H11D 0.9500 . ?
C11D N1D 1.301(3) . ?
N1D C12D 1.454(4) . ?
N1D C13D 1.434(4) . ?
C12D H12A 0.9800 . ?
C12D H12B 0.9800 . ?
C12D H12C 0.9800 . ?
C13D H13A 0.9800 . ?
C13D H13B 0.9800 . ?
C13D H13C 0.9800 . ?
